data_9016182
loop_
_publ_author_name
'Lipson, H.'
'Petch, N. J.'

_publ_section_title
;
 The crystal structure of cementite, Fe3C
;
_journal_name_full 'The Journal of the Iron and Steel Institute'
_journal_page_first 95
_journal_page_last 103
_journal_volume 142
_journal_year 1940
_chemical_compound_source Synthetic
_chemical_formula_sum 'C Fe3'
_chemical_name_mineral Cohenite
_space_group_IT_number 62
_symmetry_space_group_name_Hall '-P 2c 2ab'
_symmetry_space_group_name_H-M 'P b n m'
_cell_angle_alpha 90
_cell_angle_beta 90
_cell_angle_gamma 90
_cell_length_a 4.5144
_cell_length_b 5.0787
_cell_length_c 6.7297
_cell_formula_units_Z 4
_cell_volume 154.294
_database_code_amcsd 0019095
_exptl_crystal_density_diffrn 7.729
_cod_original_formula_sum 'Fe3 C'
_cod_database_code 9016182

loop_
_space_group_symop_operation_xyz
x,y,z
x,y,1/2-z
-x,-y,1/2+z
1/2+x,1/2-y,1/2+z
1/2-x,1/2+y,1/2-z
1/2-x,1/2+y,z
1/2+x,1/2-y,-z
-x,-y,-z

loop_
_atom_site_label
_atom_site_fract_x
_atom_site_fract_y
_atom_site_fract_z
Fe1 0.33300 0.18300 0.06500
Fe2 0.16700 0.04000 0.25000
C 0.47000 0.14000 0.25000

loop_
_cod_related_entry_id
_cod_related_entry_database
_cod_related_entry_code
1 AMCSD 0019095
